data_7221810
loop_
_publ_author_name
'Misra, Rajneesh'
'Maragani, Ramesh'
'Pathak, Biswarup'
'Gautam, Prabhat'
'Shaikh, Mobin M.'

_publ_section_title
;
 Star shaped Ferrocenyl Substituted Triphenylamines
;
_journal_name_full 'RSC Adv.'
_journal_paper_doi 10.1039/C5RA13400E
_journal_year 2015
_chemical_formula_sum 'C55 H41 Cl2 Fe3 N'
_chemical_formula_weight 954.34
_chemical_name_systematic
;
 ?
;
_space_group_IT_number 14
_symmetry_cell_setting monoclinic
_symmetry_space_group_name_Hall '-P 2ybc'
_symmetry_space_group_name_H-M 'P 1 21/c 1'
_atom_sites_solution_hydrogens geom
_atom_sites_solution_primary direct
_atom_sites_solution_secondary difmap
_audit_creation_method SHELXL-97
_audit_update_record
;
2014-04-02 deposited with the CCDC.
2015-08-13 downloaded from the CCDC.
;
_cell_angle_alpha 90.00
_cell_angle_beta 111.089(9)
_cell_angle_gamma 90.00
_cell_formula_units_Z 4
_cell_length_a 13.9874(10)
_cell_length_b 20.9683(12)
_cell_length_c 16.3109(13)
_cell_measurement_reflns_used 6442
_cell_measurement_temperature 150(2)
_cell_measurement_theta_max 72.1126
_cell_measurement_theta_min 3.3837
_cell_volume 4463.4(6)
_computing_cell_refinement 'CrysAlis RED, Oxford Diffraction Ltd.,'
_computing_data_collection 'CrysAlis CCD, Oxford Diffraction Ltd.,'
_computing_data_reduction 'CrysAlis RED, Oxford Diffraction Ltd.,'
_computing_molecular_graphics Ortep3
_computing_publication_material Shelx97
_computing_structure_refinement 'SHELXL-97 (Sheldrick, 1997)'
_computing_structure_solution 'SHELXS-97 (Sheldrick, 1997)'
_diffrn_ambient_temperature 150(2)
_diffrn_detector_area_resol_mean 15.9948
_diffrn_measured_fraction_theta_full 1.000
_diffrn_measured_fraction_theta_max 1.000
_diffrn_measurement_device_type 'OXFORD DIFFRACTION SUPER NOVA'
_diffrn_measurement_method \w/q-scan
_diffrn_radiation_monochromator graphite
_diffrn_radiation_source 'Micro-Focus (Cu) X-ray Source'
_diffrn_radiation_type CuK\a
_diffrn_radiation_wavelength 1.5418
_diffrn_reflns_av_R_equivalents 0.0698
_diffrn_reflns_av_sigmaI/netI 0.0588
_diffrn_reflns_limit_h_max 11
_diffrn_reflns_limit_h_min -11
_diffrn_reflns_limit_k_max 16
_diffrn_reflns_limit_k_min -17
_diffrn_reflns_limit_l_max 13
_diffrn_reflns_limit_l_min -13
_diffrn_reflns_number 11025
_diffrn_reflns_theta_full 39.99
_diffrn_reflns_theta_max 39.99
_diffrn_reflns_theta_min 3.39
_exptl_absorpt_coefficient_mu 9.107
_exptl_absorpt_correction_T_max 0.2507
_exptl_absorpt_correction_T_min 0.1530
_exptl_absorpt_correction_type multi-scan
_exptl_absorpt_process_details
;
CrysAlis RED, Oxford Diffraction Ltd.,
Version 1.171.31.7 (release 18-10-2006 CrysAlis171 .NET)
(compiled Oct 18 2006,16:28:17)
Empirical absorption correction using spherical harmonics,
 implemented in SCALE3 ABSPACK scaling algorithm.
;
_exptl_crystal_colour red
_exptl_crystal_density_diffrn 1.420
_exptl_crystal_density_method 'not measured'
_exptl_crystal_description block
_exptl_crystal_F_000 1960
_exptl_crystal_size_max 0.33
_exptl_crystal_size_mid 0.26
_exptl_crystal_size_min 0.21
_refine_diff_density_max 0.476
_refine_diff_density_min -0.394
_refine_diff_density_rms 0.099
_refine_ls_extinction_coef 0.00029(8)
_refine_ls_extinction_expression Fc^*^=kFc[1+0.001xFc^2^\l^3^/sin(2\q)]^-1/4^
_refine_ls_extinction_method SHELXL
_refine_ls_goodness_of_fit_ref 1.110
_refine_ls_hydrogen_treatment riding
_refine_ls_matrix_type full
_refine_ls_number_parameters 551
_refine_ls_number_reflns 2706
_refine_ls_number_restraints 0
_refine_ls_restrained_S_all 1.110
_refine_ls_R_factor_all 0.0895
_refine_ls_R_factor_gt 0.0789
_refine_ls_shift/su_max 0.000
_refine_ls_shift/su_mean 0.000
_refine_ls_structure_factor_coef Fsqd
_refine_ls_weighting_details 'calc w=1/[\s^2^(Fo^2^)+(0.1010P)^2^+41.6949P] where P=(Fo^2^+2Fc^2^)/3'
_refine_ls_weighting_scheme calc
_refine_ls_wR_factor_gt 0.2183
_refine_ls_wR_factor_ref 0.2249
_reflns_number_gt 2312
_reflns_number_total 2706
_reflns_threshold_expression >2sigma(I)
_cod_data_source_file c5ra13400e2.cif
_cod_data_source_block rm105
_cod_depositor_comments
;
The following automatic conversions were performed:

'_symmetry_cell_setting' value 'Monoclinic' changed to 'monoclinic'
according to
/usr/data/users/saulius/crontab/automatic-downloads/rss-feeds/RSC/lib/dictionaries/cif_core.dic
dictionary named 'cif_core.dic' version 2.4.2 from 2011-04-26.

Automatic conversion script
Id: cif_fix_values 3271 2015-04-21 07:52:19Z andrius 
;
_cod_original_cell_volume 4463.4(5)
_cod_original_sg_symbol_H-M 'P 21/c'
_cod_database_code 7221810

loop_
_symmetry_equiv_pos_as_xyz
'x, y, z'
'-x, y+1/2, -z+1/2'
'-x, -y, -z'
'x, -y-1/2, z-1/2'

loop_
_atom_site_label
_atom_site_type_symbol
_atom_site_fract_x
_atom_site_fract_y
_atom_site_fract_z
_atom_site_U_iso_or_equiv
_atom_site_adp_type
_atom_site_occupancy
_atom_site_symmetry_multiplicity
_atom_site_calc_flag
_atom_site_refinement_flags
Fe1 Fe 0.41343(17) 0.47602(12) 0.75142(16) 0.0601(11) Uani 1 1 d .
Fe2 Fe -0.24893(18) -0.19478(11) 0.45332(16) 0.0585(10) Uani 1 1 d .
Fe3 Fe -0.90061(16) 0.46907(11) 0.26192(14) 0.0491(10) Uani 1 1 d .
N1 N -0.2450(13) 0.2656(8) 0.5356(8) 0.047(3) Uani 1 1 d .
C1 C -0.1572(16) 0.3045(10) 0.5550(13) 0.041(4) Uani 1 1 d .
C2 C -0.0697(19) 0.2877(8) 0.6242(13) 0.046(4) Uani 1 1 d .
H2 H -0.0700 0.2508 0.6579 0.056 Uiso 1 1 calc R
C3 C 0.0181(17) 0.3239(11) 0.6451(11) 0.058(5) Uani 1 1 d .
H3 H 0.0776 0.3127 0.6938 0.069 Uiso 1 1 calc R
C4 C 0.0187(16) 0.3767(11) 0.5945(15) 0.056(5) Uani 1 1 d .
C5 C -0.068(2) 0.3930(8) 0.5246(13) 0.057(5) Uani 1 1 d .
H5 H -0.0666 0.4290 0.4895 0.068 Uiso 1 1 calc R
C6 C -0.1573(15) 0.3574(10) 0.5047(11) 0.054(4) Uani 1 1 d .
H6 H -0.2175 0.3692 0.4571 0.064 Uiso 1 1 calc R
C7 C 0.1104(19) 0.4144(10) 0.6139(11) 0.071(6) Uani 1 1 d .
C8 C 0.1886(18) 0.4463(10) 0.6337(11) 0.062(5) Uani 1 1 d .
C9 C -0.3432(15) 0.2934(10) 0.5034(12) 0.042(4) Uani 1 1 d .
C10 C -0.3678(16) 0.3477(10) 0.5376(10) 0.054(5) Uani 1 1 d .
H10 H -0.3156 0.3689 0.5838 0.065 Uiso 1 1 calc R
C11 C -0.465(2) 0.3732(7) 0.5078(14) 0.054(4) Uani 1 1 d .
H11 H -0.4801 0.4117 0.5316 0.064 Uiso 1 1 calc R
C12 C -0.5403(15) 0.3407(12) 0.4418(15) 0.057(5) Uani 1 1 d .
C13 C -0.5195(19) 0.2865(11) 0.4052(11) 0.065(5) Uani 1 1 d .
H13 H -0.5722 0.2656 0.3590 0.078 Uiso 1 1 calc R
C14 C -0.421(2) 0.2624(8) 0.4357(14) 0.057(5) Uani 1 1 d .
H14 H -0.4064 0.2245 0.4107 0.068 Uiso 1 1 calc R
C15 C -0.645(2) 0.3654(8) 0.4121(12) 0.063(6) Uani 1 1 d .
C16 C -0.738(2) 0.3809(8) 0.3814(12) 0.068(6) Uani 1 1 d .
C17 C -0.2356(14) 0.1979(10) 0.5361(10) 0.044(4) Uani 1 1 d .
C18 C -0.2962(12) 0.1594(12) 0.5655(10) 0.053(5) Uani 1 1 d .
H18 H -0.3444 0.1782 0.5870 0.064 Uiso 1 1 calc R
C19 C -0.2880(14) 0.0936(12) 0.5641(10) 0.052(4) Uani 1 1 d .
H19 H -0.3295 0.0676 0.5856 0.062 Uiso 1 1 calc R
C20 C -0.2198(16) 0.0657(9) 0.5315(11) 0.047(4) Uani 1 1 d .
C21 C -0.1595(12) 0.1044(12) 0.5023(10) 0.050(4) Uani 1 1 d .
H21 H -0.1109 0.0857 0.4814 0.060 Uiso 1 1 calc R
C22 C -0.1679(12) 0.1693(11) 0.5027(9) 0.048(4) Uani 1 1 d .
H22 H -0.1273 0.1950 0.4800 0.058 Uiso 1 1 calc R
C23 C -0.2096(12) -0.0023(12) 0.5331(9) 0.052(5) Uani 1 1 d .
C24 C -0.1940(12) -0.0585(12) 0.5327(10) 0.056(5) Uani 1 1 d .
C25 C 0.2774(16) 0.4873(10) 0.6535(13) 0.061(5) Uani 1 1 d .
C26 C 0.356(2) 0.4810(10) 0.6182(11) 0.077(6) Uani 1 1 d .
H26 H 0.3603 0.4494 0.5778 0.093 Uiso 1 1 calc R
C27 C 0.426(2) 0.5293(19) 0.6537(19) 0.120(10) Uani 1 1 d .
H27 H 0.4877 0.5358 0.6432 0.144 Uiso 1 1 calc R
C28 C 0.392(3) 0.5662(11) 0.706(2) 0.119(10) Uani 1 1 d .
H28 H 0.4253 0.6031 0.7370 0.142 Uiso 1 1 calc R
C29 C 0.2998(18) 0.5408(12) 0.7073(14) 0.077(6) Uani 1 1 d .
H29 H 0.2600 0.5572 0.7390 0.093 Uiso 1 1 calc R
C30 C 0.411(2) 0.3926(11) 0.8090(16) 0.087(6) Uani 1 1 d .
H30 H 0.3562 0.3626 0.7892 0.105 Uiso 1 1 calc R
C31 C 0.488(3) 0.3948(13) 0.7825(15) 0.107(8) Uani 1 1 d .
H31 H 0.4969 0.3674 0.7395 0.128 Uiso 1 1 calc R
C32 C 0.5557(16) 0.443(2) 0.826(2) 0.136(12) Uani 1 1 d .
H32 H 0.6196 0.4536 0.8215 0.163 Uiso 1 1 calc R
C33 C 0.506(3) 0.4746(10) 0.8814(13) 0.095(7) Uani 1 1 d .
H33 H 0.5300 0.5112 0.9174 0.113 Uiso 1 1 calc R
C34 C 0.4184(19) 0.4402(13) 0.8703(14) 0.077(6) Uani 1 1 d .
H34 H 0.3716 0.4477 0.8994 0.092 Uiso 1 1 calc R
C35 C -0.1693(13) -0.1248(10) 0.5347(12) 0.059(5) Uani 1 1 d .
C36 C -0.1080(13) -0.1534(12) 0.4917(12) 0.071(5) Uani 1 1 d .
H36 H -0.0784 -0.1323 0.4550 0.085 Uiso 1 1 calc R
C37 C -0.0994(16) -0.2190(13) 0.5134(18) 0.097(7) Uani 1 1 d .
H37 H -0.0625 -0.2499 0.4939 0.116 Uiso 1 1 calc R
C38 C -0.1542(19) -0.2306(9) 0.5683(15) 0.087(7) Uani 1 1 d .
H38 H -0.1605 -0.2710 0.5922 0.105 Uiso 1 1 calc R
C39 C -0.1992(13) -0.1733(12) 0.5832(10) 0.073(5) Uani 1 1 d .
H39 H -0.2404 -0.1680 0.6179 0.088 Uiso 1 1 calc R
C40 C -0.331(4) -0.2618(19) 0.376(4) 0.20(3) Uani 1 1 d .
H40 H -0.3142 -0.3059 0.3817 0.238 Uiso 1 1 calc R
C41 C -0.304(3) -0.222(5) 0.329(2) 0.21(3) Uani 1 1 d .
H41 H -0.2643 -0.2311 0.2944 0.250 Uiso 1 1 calc R
C42 C -0.387(5) -0.230(4) 0.415(3) 0.26(5) Uani 1 1 d .
H42 H -0.4158 -0.2459 0.4553 0.313 Uiso 1 1 calc R
C43 C -0.394(3) -0.172(4) 0.385(3) 0.21(4) Uani 1 1 d .
H43 H -0.4321 -0.1382 0.3969 0.249 Uiso 1 1 calc R
C44 C -0.339(5) -0.1673(15) 0.336(3) 0.17(3) Uani 1 1 d .
H44 H -0.3274 -0.1294 0.3088 0.204 Uiso 1 1 calc R
C45 C -0.8429(16) 0.3976(9) 0.3454(15) 0.058(5) Uani 1 1 d .
C46 C -0.911(2) 0.3719(7) 0.2663(15) 0.060(5) Uani 1 1 d .
H46 H -0.8946 0.3413 0.2304 0.072 Uiso 1 1 calc R
C47 C -1.0058(18) 0.3992(11) 0.2503(16) 0.078(6) Uani 1 1 d .
H47 H -1.0656 0.3925 0.1998 0.094 Uiso 1 1 calc R
C48 C -0.9984(17) 0.4380(10) 0.3205(18) 0.071(5) Uani 1 1 d .
H48 H -1.0535 0.4615 0.3266 0.085 Uiso 1 1 calc R
C49 C -0.898(2) 0.4376(9) 0.3812(12) 0.072(6) Uani 1 1 d .
H49 H -0.8728 0.4599 0.4356 0.086 Uiso 1 1 calc R
C50 C -0.861(2) 0.5617(8) 0.2761(14) 0.074(6) Uani 1 1 d .
H50 H -0.8543 0.5867 0.3264 0.089 Uiso 1 1 calc R
C51 C -0.9500(14) 0.5534(9) 0.2009(17) 0.062(5) Uani 1 1 d .
H51 H -1.0144 0.5729 0.1913 0.074 Uiso 1 1 calc R
C52 C -0.929(2) 0.5132(11) 0.1446(12) 0.075(6) Uani 1 1 d .
H52 H -0.9767 0.4997 0.0893 0.090 Uiso 1 1 calc R
C53 C -0.825(2) 0.4945(8) 0.1814(18) 0.070(6) Uani 1 1 d .
H53 H -0.7902 0.4662 0.1561 0.084 Uiso 1 1 calc R
C54 C -0.7841(15) 0.5256(11) 0.2617(16) 0.077(6) Uani 1 1 d .
H54 H -0.7149 0.5228 0.3008 0.092 Uiso 1 1 calc R
Cl2 Cl 0.8541(6) 0.2788(4) 0.3115(4) 0.167(3) Uani 1 1 d .
Cl1 Cl 0.6454(6) 0.2436(4) 0.2419(6) 0.188(3) Uani 1 1 d .
C111 C 0.773(3) 0.2122(10) 0.2717(15) 0.187(15) Uani 1 1 d .
H11A H 0.7856 0.1792 0.3178 0.224 Uiso 1 1 calc R
H11B H 0.7833 0.1932 0.2201 0.224 Uiso 1 1 calc R

loop_
_atom_site_aniso_label
_atom_site_aniso_U_11
_atom_site_aniso_U_22
_atom_site_aniso_U_33
_atom_site_aniso_U_23
_atom_site_aniso_U_13
_atom_site_aniso_U_12
Fe1 0.0484(19) 0.0641(19) 0.062(2) 0.0062(14) 0.0123(15) -0.0075(13)
Fe2 0.0597(19) 0.0459(18) 0.065(2) -0.0016(13) 0.0166(14) -0.0080(13)
Fe3 0.0432(17) 0.0541(18) 0.0499(18) 0.0040(13) 0.0164(13) 0.0038(12)
N1 0.029(13) 0.044(13) 0.068(10) 0.002(8) 0.018(9) 0.009(12)
C1 0.025(15) 0.050(15) 0.050(13) -0.003(11) 0.014(13) 0.005(13)
C2 0.038(13) 0.046(11) 0.058(15) -0.001(10) 0.021(13) -0.004(14)
C3 0.060(19) 0.056(13) 0.057(13) -0.002(14) 0.022(12) 0.019(14)
C4 0.033(17) 0.074(17) 0.065(16) -0.026(14) 0.021(15) -0.024(14)
C5 0.053(14) 0.064(14) 0.055(14) 0.003(11) 0.021(13) -0.001(15)
C6 0.057(17) 0.054(14) 0.055(13) -0.010(13) 0.028(11) -0.014(12)
C7 0.062(18) 0.087(16) 0.054(13) -0.021(11) 0.010(13) 0.016(15)
C8 0.057(16) 0.074(15) 0.049(13) -0.015(11) 0.013(12) -0.002(14)
C9 0.034(16) 0.037(14) 0.051(13) -0.004(11) 0.010(14) -0.003(15)
C10 0.047(19) 0.043(14) 0.060(12) -0.008(12) 0.005(12) 0.006(11)
C11 0.039(13) 0.048(11) 0.067(14) 0.002(12) 0.011(12) 0.015(15)
C12 0.020(15) 0.073(17) 0.062(15) 0.030(13) -0.005(14) -0.002(16)
C13 0.07(2) 0.056(15) 0.058(13) -0.010(12) 0.006(13) 0.002(13)
C14 0.048(14) 0.052(12) 0.070(15) -0.006(13) 0.020(12) 0.003(15)
C15 0.07(2) 0.062(13) 0.053(13) 0.002(10) 0.023(14) -0.021(14)
C16 0.08(2) 0.066(13) 0.063(14) 0.009(10) 0.024(15) -0.004(14)
C17 0.041(12) 0.042(16) 0.044(11) -0.006(10) 0.011(9) 0.011(14)
C18 0.039(11) 0.059(18) 0.074(13) 0.004(11) 0.036(10) -0.002(11)
C19 0.057(14) 0.044(18) 0.056(11) 0.000(10) 0.021(10) -0.011(10)
C20 0.059(13) 0.035(16) 0.045(11) -0.004(10) 0.016(10) 0.004(14)
C21 0.053(12) 0.049(16) 0.054(11) -0.006(10) 0.027(10) 0.001(12)
C22 0.047(12) 0.044(17) 0.059(12) -0.002(10) 0.026(10) 0.006(10)
C23 0.053(11) 0.052(17) 0.042(11) -0.015(11) 0.006(8) 0.004(12)
C24 0.059(13) 0.054(17) 0.058(12) -0.011(12) 0.023(9) -0.001(12)
C25 0.058(17) 0.058(16) 0.052(13) 0.006(13) 0.002(13) 0.013(13)
C26 0.070(15) 0.110(18) 0.050(12) -0.013(11) 0.019(12) -0.028(15)
C27 0.09(2) 0.14(3) 0.11(2) 0.064(19) 0.014(19) -0.04(2)
C28 0.09(2) 0.053(17) 0.14(3) 0.046(17) -0.046(18) -0.015(16)
C29 0.056(17) 0.066(16) 0.090(16) 0.005(14) 0.002(12) 0.012(13)
C30 0.11(2) 0.065(16) 0.086(19) 0.010(15) 0.029(15) 0.007(13)
C31 0.09(2) 0.14(2) 0.083(18) 0.003(17) 0.02(2) 0.060(19)
C32 0.023(14) 0.27(4) 0.10(2) 0.10(2) 0.002(16) 0.02(2)
C33 0.102(19) 0.109(18) 0.042(13) 0.010(12) -0.011(15) -0.039(18)
C34 0.11(2) 0.076(15) 0.058(15) 0.020(14) 0.041(13) 0.010(14)
C35 0.058(13) 0.062(17) 0.055(12) -0.001(13) 0.017(10) -0.001(13)
C36 0.051(12) 0.062(18) 0.103(16) -0.018(13) 0.031(12) 0.003(10)
C37 0.073(16) 0.08(2) 0.12(2) -0.023(15) 0.008(15) 0.017(13)
C38 0.096(17) 0.038(15) 0.086(17) 0.000(12) -0.018(14) 0.031(14)
C39 0.086(14) 0.090(17) 0.038(12) 0.016(12) 0.016(10) 0.018(15)
C40 0.16(5) 0.07(2) 0.21(6) -0.07(3) -0.11(4) 0.00(2)
C41 0.15(3) 0.43(10) 0.06(2) -0.12(4) 0.05(2) -0.12(6)
C42 0.14(4) 0.41(9) 0.18(4) 0.15(5) -0.01(3) -0.17(6)
C43 0.050(19) 0.44(10) 0.10(3) -0.08(4) -0.020(16) 0.10(3)
C44 0.21(5) 0.059(19) 0.11(4) 0.03(2) -0.09(3) -0.06(2)
C45 0.021(14) 0.073(14) 0.068(16) 0.012(12) 0.001(15) -0.005(13)
C46 0.043(14) 0.048(11) 0.085(18) 0.009(12) 0.017(13) 0.005(12)
C47 0.05(2) 0.077(14) 0.079(18) 0.022(15) -0.010(12) -0.022(14)
C48 0.039(17) 0.109(17) 0.071(15) 0.030(16) 0.028(13) 0.022(12)
C49 0.081(19) 0.093(15) 0.059(14) 0.009(11) 0.047(18) 0.032(14)
C50 0.092(17) 0.055(13) 0.09(2) -0.028(11) 0.048(19) -0.003(13)
C51 0.052(14) 0.065(13) 0.056(13) 0.008(11) 0.005(14) 0.015(11)
C52 0.13(3) 0.072(15) 0.034(12) 0.004(13) 0.035(16) -0.023(14)
C53 0.074(17) 0.063(13) 0.09(2) 0.014(15) 0.049(14) 0.010(13)
C54 0.072(16) 0.076(15) 0.076(18) -0.002(13) 0.017(14) -0.033(15)
Cl2 0.185(7) 0.199(7) 0.115(5) -0.035(5) 0.052(5) -0.052(6)
Cl1 0.187(8) 0.211(8) 0.209(8) 0.032(7) 0.124(7) -0.013(6)
C111 0.36(5) 0.089(18) 0.094(19) -0.023(15) 0.07(2) 0.08(2)

loop_
_atom_type_symbol
_atom_type_description
_atom_type_scat_dispersion_real
_atom_type_scat_dispersion_imag
_atom_type_scat_source
C C 0.0181 0.0091 'International Tables Vol C Tables 4.2.6.8 and 6.1.1.4'
H H 0.0000 0.0000 'International Tables Vol C Tables 4.2.6.8 and 6.1.1.4'
N N 0.0311 0.0180 'International Tables Vol C Tables 4.2.6.8 and 6.1.1.4'
Cl Cl 0.3639 0.7018 'International Tables Vol C Tables 4.2.6.8 and 6.1.1.4'
Fe Fe -1.1336 3.1974 'International Tables Vol C Tables 4.2.6.8 and 6.1.1.4'

loop_
_geom_angle_atom_site_label_1
_geom_angle_atom_site_label_2
_geom_angle_atom_site_label_3
_geom_angle
C31 Fe1 C30 38.4(8)
C31 Fe1 C27 119.9(15)
C30 Fe1 C27 152.4(16)
C31 Fe1 C25 124.7(12)
C30 Fe1 C25 107.7(9)
C27 Fe1 C25 68.3(9)
C31 Fe1 C28 154.7(18)
C30 Fe1 C28 166.4(17)
C27 Fe1 C28 39.5(9)
C25 Fe1 C28 67.9(8)
C31 Fe1 C29 162.2(16)
C30 Fe1 C29 127.8(12)
C27 Fe1 C29 67.9(10)
C25 Fe1 C29 40.4(7)
C28 Fe1 C29 40.7(8)
C31 Fe1 C26 106.8(9)
C30 Fe1 C26 118.9(10)
C27 Fe1 C26 40.0(8)
C25 Fe1 C26 41.2(7)
C28 Fe1 C26 67.0(10)
C29 Fe1 C26 68.1(8)
C31 Fe1 C32 40.8(10)
C30 Fe1 C32 66.6(9)
C27 Fe1 C32 108.5(10)
C25 Fe1 C32 162.6(17)
C28 Fe1 C32 121.3(14)
C29 Fe1 C32 155.9(17)
C26 Fe1 C32 125.5(14)
C31 Fe1 C33 68.9(9)
C30 Fe1 C33 67.2(8)
C27 Fe1 C33 128.8(13)
C25 Fe1 C33 152.9(13)
C28 Fe1 C33 110.4(10)
C29 Fe1 C33 120.2(11)
C26 Fe1 C33 165.2(14)
C32 Fe1 C33 42.2(9)
C31 Fe1 C34 66.7(9)
C30 Fe1 C34 40.1(7)
C27 Fe1 C34 165.9(15)
C25 Fe1 C34 119.6(10)
C28 Fe1 C34 129.7(14)
C29 Fe1 C34 109.7(8)
C26 Fe1 C34 153.4(12)
C32 Fe1 C34 67.6(8)
C33 Fe1 C34 39.2(7)
C42 Fe2 C40 40.7(18)
C42 Fe2 C44 65.2(18)
C40 Fe2 C44 63.8(17)
C42 Fe2 C41 65(2)
C40 Fe2 C41 37.8(15)
C44 Fe2 C41 37.1(17)
C42 Fe2 C43 38.5(17)
C40 Fe2 C43 65(2)
C44 Fe2 C43 38.2(15)
C41 Fe2 C43 63(2)
C42 Fe2 C38 113.9(16)
C40 Fe2 C38 111.8(17)
C44 Fe2 C38 174(2)
C41 Fe2 C38 137(3)
C43 Fe2 C38 144(2)
C42 Fe2 C35 137(3)
C40 Fe2 C35 178(2)
C44 Fe2 C35 115.9(10)
C41 Fe2 C35 143(3)
C43 Fe2 C35 113.7(19)
C38 Fe2 C35 68.7(7)
C42 Fe2 C39 110.4(18)
C40 Fe2 C39 137(3)
C44 Fe2 C39 144(2)
C41 Fe2 C39 175(2)
C43 Fe2 C39 115.5(11)
C38 Fe2 C39 41.0(7)
C35 Fe2 C39 41.6(6)
C42 Fe2 C37 142(3)
C40 Fe2 C37 113.2(14)
C44 Fe2 C37 137(3)
C41 Fe2 C37 112(2)
C43 Fe2 C37 175.1(16)
C38 Fe2 C37 40.3(7)
C35 Fe2 C37 68.7(8)
C39 Fe2 C37 69.2(8)
C42 Fe2 C36 177(3)
C40 Fe2 C36 141(2)
C44 Fe2 C36 112.7(18)
C41 Fe2 C36 114.6(13)
C43 Fe2 C36 138(3)
C38 Fe2 C36 68.4(9)
C35 Fe2 C36 41.0(6)
C39 Fe2 C36 69.7(7)
C37 Fe2 C36 40.7(7)
C45 Fe3 C50 128.4(10)
C45 Fe3 C54 108.3(8)
C50 Fe3 C54 40.7(6)
C45 Fe3 C51 167.6(11)
C50 Fe3 C51 40.9(6)
C54 Fe3 C51 67.6(7)
C45 Fe3 C53 117.6(9)
C50 Fe3 C53 68.6(7)
C54 Fe3 C53 40.2(6)
C51 Fe3 C53 67.5(7)
C45 Fe3 C52 151.8(11)
C50 Fe3 C52 67.7(7)
C54 Fe3 C52 67.4(7)
C51 Fe3 C52 39.0(6)
C53 Fe3 C52 40.8(6)
C45 Fe3 C47 67.9(7)
C50 Fe3 C47 150.0(12)
C54 Fe3 C47 168.6(13)
C51 Fe3 C47 118.4(9)
C53 Fe3 C47 130.9(12)
C52 Fe3 C47 110.4(8)
C45 Fe3 C48 67.3(7)
C50 Fe3 C48 117.4(9)
C54 Fe3 C48 150.3(12)
C51 Fe3 C48 110.0(7)
C53 Fe3 C48 168.7(12)
C52 Fe3 C48 130.5(11)
C47 Fe3 C48 39.5(7)
C45 Fe3 C49 40.7(6)
C50 Fe3 C49 107.0(8)
C54 Fe3 C49 117.1(10)
C51 Fe3 C49 129.4(10)
C53 Fe3 C49 150.1(12)
C52 Fe3 C49 166.9(12)
C47 Fe3 C49 67.7(8)
C48 Fe3 C49 40.0(6)
C45 Fe3 C46 40.8(6)
C50 Fe3 C46 168.0(12)
C54 Fe3 C46 130.7(10)
C51 Fe3 C46 150.6(11)
C53 Fe3 C46 110.1(7)
C52 Fe3 C46 119.6(9)
C47 Fe3 C46 39.6(6)
C48 Fe3 C46 66.3(7)
C49 Fe3 C46 67.8(7)
C9 N1 C1 119.9(15)
C9 N1 C17 119.3(15)
C1 N1 C17 120.2(14)
C6 C1 C2 120.2(16)
C6 C1 N1 121.1(19)
C2 C1 N1 119(2)
C3 C2 C1 120.8(15)
C3 C2 H2 119.6
C1 C2 H2 119.6
C2 C3 C4 119.3(16)
C2 C3 H3 120.4
C4 C3 H3 120.4
C5 C4 C3 120.1(16)
C5 C4 C7 120(2)
C3 C4 C7 120(2)
C4 C5 C6 120.6(16)
C4 C5 H5 119.7
C6 C5 H5 119.7
C1 C6 C5 119.0(16)
C1 C6 H6 120.5
C5 C6 H6 120.5
C8 C7 C4 177.6(19)
C7 C8 C25 176.3(19)
C10 C9 C14 117.9(16)
C10 C9 N1 123.2(19)
C14 C9 N1 118.8(19)
C9 C10 C11 122.8(15)
C9 C10 H10 118.6
C11 C10 H10 118.6
C10 C11 C12 117.4(15)
C10 C11 H11 121.3
C12 C11 H11 121.3
C13 C12 C11 122.0(16)
C13 C12 C15 120(2)
C11 C12 C15 118(2)
C12 C13 C14 119.4(16)
C12 C13 H13 120.3
C14 C13 H13 120.3
C13 C14 C9 120.5(15)
C13 C14 H14 119.8
C9 C14 H14 119.8
C16 C15 C12 173(2)
C15 C16 C45 179(2)
C18 C17 C22 118.4(16)
C18 C17 N1 121.3(19)
C22 C17 N1 120(2)
C17 C18 C19 121.0(15)
C17 C18 H18 119.5
C19 C18 H18 119.5
C20 C19 C18 120.1(15)
C20 C19 H19 119.9
C18 C19 H19 119.9
C21 C20 C19 118.6(15)
C21 C20 C23 122(2)
C19 C20 C23 120(2)
C22 C21 C20 121.6(15)
C22 C21 H21 119.2
C20 C21 H21 119.2
C21 C22 C17 120.3(15)
C21 C22 H22 119.8
C17 C22 H22 119.8
C24 C23 C20 175(2)
C23 C24 C35 176.7(18)
C29 C25 C26 107.5(18)
C29 C25 C8 127(2)
C26 C25 C8 126(2)
C29 C25 Fe1 70.1(10)
C26 C25 Fe1 70.2(10)
C8 C25 Fe1 126.7(12)
C27 C26 C25 107(2)
C27 C26 Fe1 69.0(11)
C25 C26 Fe1 68.6(10)
C27 C26 H26 126.4
C25 C26 H26 126.4
Fe1 C26 H26 127.5
C28 C27 C26 109(3)
C28 C27 Fe1 70.5(15)
C26 C27 Fe1 71.0(12)
C28 C27 H27 125.4
C26 C27 H27 125.4
Fe1 C27 H27 124.7
C27 C28 C29 109(2)
C27 C28 Fe1 69.9(14)
C29 C28 Fe1 69.8(11)
C27 C28 H28 125.5
C29 C28 H28 125.5
Fe1 C28 H28 126.3
C25 C29 C28 107(2)
C25 C29 Fe1 69.6(10)
C28 C29 Fe1 69.5(11)
C25 C29 H29 126.4
C28 C29 H29 126.4
Fe1 C29 H29 126.1
C31 C30 C34 111(2)
C31 C30 Fe1 69.7(13)
C34 C30 Fe1 72.5(11)
C31 C30 H30 124.6
C34 C30 H30 124.6
Fe1 C30 H30 124.8
C30 C31 C32 110(3)
C30 C31 Fe1 71.9(12)
C32 C31 Fe1 72.6(14)
C30 C31 H31 124.8
C32 C31 H31 124.8
Fe1 C31 H31 122.2
C31 C32 C33 105(2)
C31 C32 Fe1 66.6(11)
C33 C32 Fe1 69.2(11)
C31 C32 H32 127.6
C33 C32 H32 127.6
Fe1 C32 H32 128.1
C34 C33 C32 106(2)
C34 C33 Fe1 70.7(10)
C32 C33 Fe1 68.7(10)
C34 C33 H33 126.9
C32 C33 H33 126.9
Fe1 C33 H33 125.3
C33 C34 C30 107.9(19)
C33 C34 Fe1 70.1(10)
C30 C34 Fe1 67.5(10)
C33 C34 H34 126.1
C30 C34 H34 126.1
Fe1 C34 H34 127.9
C36 C35 C24 126(2)
C36 C35 C39 108.6(16)
C24 C35 C39 126(2)
C36 C35 Fe2 70.0(10)
C24 C35 Fe2 128.2(12)
C39 C35 Fe2 69.4(10)
C37 C36 C35 107.4(18)
C37 C36 Fe2 69.4(11)
C35 C36 Fe2 69.0(10)
C37 C36 H36 126.3
C35 C36 H36 126.3
Fe2 C36 H36 126.8
C38 C37 C36 108.2(19)
C38 C37 Fe2 69.1(11)
C36 C37 Fe2 69.8(10)
C38 C37 H37 125.9
C36 C37 H37 125.9
Fe2 C37 H37 126.7
C37 C38 C39 110.1(19)
C37 C38 Fe2 70.5(12)
C39 C38 Fe2 70.1(9)
C37 C38 H38 124.9
C39 C38 H38 124.9
Fe2 C38 H38 126.0
C38 C39 C35 105.6(17)
C38 C39 Fe2 68.8(10)
C35 C39 Fe2 69.0(9)
C38 C39 H39 127.2
C35 C39 H39 127.2
Fe2 C39 H39 126.5
C41 C40 C42 107(4)
C41 C40 Fe2 72(2)
C42 C40 Fe2 69(2)
C41 C40 H40 126.5
C42 C40 H40 126.5
Fe2 C40 H40 124.4
C44 C41 C40 110(4)
C44 C41 Fe2 71.2(19)
C40 C41 Fe2 71(2)
C44 C41 H41 124.9
C40 C41 H41 124.9
Fe2 C41 H41 124.9
C43 C42 C40 105(4)
C43 C42 Fe2 72(2)
C40 C42 Fe2 70(2)
C43 C42 H42 127.5
C40 C42 H42 127.5
Fe2 C42 H42 121.8
C44 C43 C42 109(4)
C44 C43 Fe2 70.0(18)
C42 C43 Fe2 69(2)
C44 C43 H43 125.5
C42 C43 H43 125.5
Fe2 C43 H43 126.9
C41 C44 C43 109(4)
C41 C44 Fe2 72(2)
C43 C44 Fe2 72(2)
C41 C44 H44 125.7
C43 C44 H44 125.7
Fe2 C44 H44 122.5
C49 C45 C46 108.6(15)
C49 C45 C16 128(2)
C46 C45 C16 123(2)
C49 C45 Fe3 71.7(10)
C46 C45 Fe3 71.8(9)
C16 C45 Fe3 125.1(11)
C47 C46 C45 107.5(17)
C47 C46 Fe3 69.8(9)
C45 C46 Fe3 67.5(10)
C47 C46 H46 126.3
C45 C46 H46 126.3
Fe3 C46 H46 128.0
C48 C47 C46 108.0(16)
C48 C47 Fe3 70.3(10)
C46 C47 Fe3 70.6(9)
C48 C47 H47 126.0
C46 C47 H47 126.0
Fe3 C47 H47 124.7
C47 C48 C49 110.1(16)
C47 C48 Fe3 70.2(10)
C49 C48 Fe3 70.3(9)
C47 C48 H48 125.0
C49 C48 H48 125.0
Fe3 C48 H48 126.2
C48 C49 C45 105.7(16)
C48 C49 Fe3 69.8(9)
C45 C49 Fe3 67.6(9)
C48 C49 H49 127.1
C45 C49 H49 127.1
Fe3 C49 H49 127.0
C54 C50 C51 106.2(15)
C54 C50 Fe3 69.9(9)
C51 C50 Fe3 70.1(9)
C54 C50 H50 126.9
C51 C50 H50 126.9
Fe3 C50 H50 124.7
C52 C51 C50 109.2(16)
C52 C51 Fe3 70.8(10)
C50 C51 Fe3 69.0(9)
C52 C51 H51 125.4
C50 C51 H51 125.4
Fe3 C51 H51 126.4
C51 C52 C53 108.9(17)
C51 C52 Fe3 70.2(9)
C53 C52 Fe3 69.5(10)
C51 C52 H52 125.5
C53 C52 H52 125.5
Fe3 C52 H52 126.3
C54 C53 C52 106.4(16)
C54 C53 Fe3 69.3(10)
C52 C53 Fe3 69.6(9)
C54 C53 H53 126.8
C52 C53 H53 126.8
Fe3 C53 H53 125.8
C53 C54 C50 109.3(17)
C53 C54 Fe3 70.5(10)
C50 C54 Fe3 69.4(10)
C53 C54 H54 125.4
C50 C54 H54 125.4
Fe3 C54 H54 126.4
Cl2 C111 Cl1 104.7(11)
Cl2 C111 H11A 110.8
Cl1 C111 H11A 110.8
Cl2 C111 H11B 110.8
Cl1 C111 H11B 110.8
H11A C111 H11B 108.9

loop_
_geom_bond_atom_site_label_1
_geom_bond_atom_site_label_2
_geom_bond_distance
Fe1 C31 1.97(2)
Fe1 C30 1.992(18)
Fe1 C27 2.01(2)
Fe1 C25 2.010(18)
Fe1 C28 2.01(2)
Fe1 C29 2.016(17)
Fe1 C26 2.030(17)
Fe1 C32 2.043(19)
Fe1 C33 2.050(17)
Fe1 C34 2.057(16)
Fe2 C42 1.95(4)
Fe2 C40 1.96(3)
Fe2 C44 1.97(3)
Fe2 C41 1.97(3)
Fe2 C43 1.99(3)
Fe2 C38 2.011(18)
Fe2 C35 2.023(18)
Fe2 C39 2.028(16)
Fe2 C37 2.03(2)
Fe2 C36 2.035(16)
Fe3 C45 1.990(17)
Fe3 C50 2.010(16)
Fe3 C54 2.016(16)
Fe3 C51 2.025(15)
Fe3 C53 2.031(17)
Fe3 C52 2.032(16)
Fe3 C47 2.036(16)
Fe3 C48 2.037(16)
Fe3 C49 2.044(16)
Fe3 C46 2.047(16)
N1 C9 1.407(18)
N1 C1 1.412(18)
N1 C17 1.426(18)
C1 C6 1.38(2)
C1 C2 1.38(2)
C2 C3 1.38(2)
C2 H2 0.9500
C3 C4 1.38(2)
C3 H3 0.9500
C4 C5 1.38(2)
C4 C7 1.44(3)
C5 C6 1.39(2)
C5 H5 0.9500
C6 H6 0.9500
C7 C8 1.22(3)
C8 C25 1.45(3)
C9 C10 1.37(2)
C9 C14 1.40(2)
C10 C11 1.378(19)
C10 H10 0.9500
C11 C12 1.38(2)
C11 H11 0.9500
C12 C13 1.36(2)
C12 C15 1.46(3)
C13 C14 1.38(2)
C13 H13 0.9500
C14 H14 0.9500
C15 C16 1.26(3)
C16 C45 1.42(3)
C17 C18 1.38(2)
C17 C22 1.387(19)
C18 C19 1.39(2)
C18 H18 0.9500
C19 C20 1.38(2)
C19 H19 0.9500
C20 C21 1.373(19)
C20 C23 1.43(2)
C21 C22 1.365(19)
C21 H21 0.9500
C22 H22 0.9500
C23 C24 1.20(3)
C24 C35 1.43(3)
C25 C29 1.39(2)
C25 C26 1.42(2)
C26 C27 1.38(3)
C26 H26 0.9500
C27 C28 1.36(3)
C27 H27 0.9500
C28 C29 1.40(3)
C28 H28 0.9500
C29 H29 0.9500
C30 C31 1.30(3)
C30 C34 1.39(2)
C30 H30 0.9500
C31 C32 1.40(3)
C31 H31 0.9500
C32 C33 1.47(3)
C32 H32 0.9500
C33 C34 1.38(2)
C33 H33 0.9500
C34 H34 0.9500
C35 C36 1.42(2)
C35 C39 1.44(2)
C36 C37 1.42(2)
C36 H36 0.9500
C37 C38 1.39(3)
C37 H37 0.9500
C38 C39 1.42(2)
C38 H38 0.9500
C39 H39 0.9500
C40 C41 1.28(5)
C40 C42 1.36(6)
C40 H40 0.9500
C41 C44 1.25(6)
C41 H41 0.9500
C42 C43 1.30(6)
C42 H42 0.9500
C43 C44 1.29(5)
C43 H43 0.9500
C44 H44 0.9500
C45 C49 1.40(2)
C45 C46 1.41(2)
C46 C47 1.38(2)
C46 H46 0.9500
C47 C48 1.38(2)
C47 H47 0.9500
C48 C49 1.40(2)
C48 H48 0.9500
C49 H49 0.9500
C50 C54 1.40(2)
C50 C51 1.41(2)
C50 H50 0.9500
C51 C52 1.35(2)
C51 H51 0.9500
C52 C53 1.42(2)
C52 H52 0.9500
C53 C54 1.39(2)
C53 H53 0.9500
C54 H54 0.9500
Cl2 C111 1.77(3)
Cl1 C111 1.79(3)
C111 H11A 0.9900
C111 H11B 0.9900

loop_
_geom_torsion_atom_site_label_1
_geom_torsion_atom_site_label_2
_geom_torsion_atom_site_label_3
_geom_torsion_atom_site_label_4
_geom_torsion
C9 N1 C1 C6 -35.6(19)
C17 N1 C1 C6 135.1(15)
C9 N1 C1 C2 146.1(14)
C17 N1 C1 C2 -43.2(19)
C6 C1 C2 C3 1(2)
N1 C1 C2 C3 179.4(13)
C1 C2 C3 C4 -2(2)
C2 C3 C4 C5 0(2)
C2 C3 C4 C7 -178.5(13)
C3 C4 C5 C6 1(2)
C7 C4 C5 C6 -180.0(14)
C2 C1 C6 C5 0(2)
N1 C1 C6 C5 -177.9(13)
C4 C5 C6 C1 -1(2)
C5 C4 C7 C8 133(46)
C3 C4 C7 C8 -48(47)
C4 C7 C8 C25 -118(48)
C1 N1 C9 C10 -44(2)
C17 N1 C9 C10 144.9(15)
C1 N1 C9 C14 138.8(15)
C17 N1 C9 C14 -32.0(19)
C14 C9 C10 C11 -1(2)
N1 C9 C10 C11 -177.5(14)
C9 C10 C11 C12 2(2)
C10 C11 C12 C13 -2(2)
C10 C11 C12 C15 177.4(13)
C11 C12 C13 C14 1(2)
C15 C12 C13 C14 -177.9(14)
C12 C13 C14 C9 0(2)
C10 C9 C14 C13 0(2)
N1 C9 C14 C13 177.0(14)
C13 C12 C15 C16 8(16)
C11 C12 C15 C16 -171(15)
C12 C15 C16 C45 -28(100)
C9 N1 C17 C18 -45.5(19)
C1 N1 C17 C18 143.7(15)
C9 N1 C17 C22 131.4(14)
C1 N1 C17 C22 -39.4(19)
C22 C17 C18 C19 2(2)
N1 C17 C18 C19 178.7(13)
C17 C18 C19 C20 -1(2)
C18 C19 C20 C21 1(2)
C18 C19 C20 C23 177.9(14)
C19 C20 C21 C22 -2(2)
C23 C20 C21 C22 -178.5(14)
C20 C21 C22 C17 2(2)
C18 C17 C22 C21 -2(2)
N1 C17 C22 C21 -179.4(14)
C21 C20 C23 C24 8(19)
C19 C20 C23 C24 -168(18)
C20 C23 C24 C35 41(45)
C7 C8 C25 C29 74(31)
C7 C8 C25 C26 -103(31)
C7 C8 C25 Fe1 166(30)
C31 Fe1 C25 C29 166.9(17)
C30 Fe1 C25 C29 128.1(16)
C27 Fe1 C25 C29 -80.9(14)
C28 Fe1 C25 C29 -38.2(14)
C26 Fe1 C25 C29 -118.0(17)
C32 Fe1 C25 C29 -164(3)
C33 Fe1 C25 C29 54(2)
C34 Fe1 C25 C29 86.1(15)
C31 Fe1 C25 C26 -75.1(19)
C30 Fe1 C25 C26 -113.9(16)
C27 Fe1 C25 C26 37.1(13)
C28 Fe1 C25 C26 79.9(15)
C29 Fe1 C25 C26 118.0(17)
C32 Fe1 C25 C26 -46(3)
C33 Fe1 C25 C26 171.8(18)
C34 Fe1 C25 C26 -155.9(14)
C31 Fe1 C25 C8 45(3)
C30 Fe1 C25 C8 6(2)
C27 Fe1 C25 C8 157(3)
C28 Fe1 C25 C8 -160(3)
C29 Fe1 C25 C8 -122(3)
C26 Fe1 C25 C8 120(3)
C32 Fe1 C25 C8 74(4)
C33 Fe1 C25 C8 -68(3)
C34 Fe1 C25 C8 -36(2)
C29 C25 C26 C27 2(2)
C8 C25 C26 C27 -180.0(16)
Fe1 C25 C26 C27 -58.5(14)
C29 C25 C26 Fe1 60.4(11)
C8 C25 C26 Fe1 -121.5(16)
C31 Fe1 C26 C27 -117(2)
C30 Fe1 C26 C27 -157(2)
C25 Fe1 C26 C27 119(2)
C28 Fe1 C26 C27 37.1(15)
C29 Fe1 C26 C27 81.3(16)
C32 Fe1 C26 C27 -76(2)
C33 Fe1 C26 C27 -46(4)
C34 Fe1 C26 C27 172(2)
C31 Fe1 C26 C25 123.9(18)
C30 Fe1 C26 C25 84.1(17)
C27 Fe1 C26 C25 -119(2)
C28 Fe1 C26 C25 -82.2(14)
C29 Fe1 C26 C25 -38.0(11)
C32 Fe1 C26 C25 164.8(18)
C33 Fe1 C26 C25 -165(3)
C34 Fe1 C26 C25 53(2)
C25 C26 C27 C28 -2(3)
Fe1 C26 C27 C28 -60.5(18)
C25 C26 C27 Fe1 58.2(13)
C31 Fe1 C27 C28 -160.3(19)
C30 Fe1 C27 C28 168(2)
C25 Fe1 C27 C28 81.1(17)
C29 Fe1 C27 C28 37.5(15)
C26 Fe1 C27 C28 119(2)
C32 Fe1 C27 C28 -117(2)
C33 Fe1 C27 C28 -74(2)
C34 Fe1 C27 C28 -46(5)
C31 Fe1 C27 C26 80(2)
C30 Fe1 C27 C26 49(3)
C25 Fe1 C27 C26 -38.2(13)
C28 Fe1 C27 C26 -119(2)
C29 Fe1 C27 C26 -81.8(14)
C32 Fe1 C27 C26 124(2)
C33 Fe1 C27 C26 166.4(16)
C34 Fe1 C27 C26 -165(3)
C26 C27 C28 C29 2(3)
Fe1 C27 C28 C29 -59.1(16)
C26 C27 C28 Fe1 60.7(16)
C31 Fe1 C28 C27 43(3)
C30 Fe1 C28 C27 -156(4)
C25 Fe1 C28 C27 -82.3(17)
C29 Fe1 C28 C27 -120(2)
C26 Fe1 C28 C27 -37.5(16)
C32 Fe1 C28 C27 81(2)
C33 Fe1 C28 C27 127(2)
C34 Fe1 C28 C27 166.9(17)
C31 Fe1 C28 C29 163(2)
C30 Fe1 C28 C29 -36(5)
C27 Fe1 C28 C29 120(2)
C25 Fe1 C28 C29 37.9(13)
C26 Fe1 C28 C29 82.6(14)
C32 Fe1 C28 C29 -158.7(19)
C33 Fe1 C28 C29 -113.0(19)
C34 Fe1 C28 C29 -73.0(19)
C26 C25 C29 C28 -1.0(19)
C8 C25 C29 C28 -179.0(16)
Fe1 C25 C29 C28 59.5(13)
C26 C25 C29 Fe1 -60.5(11)
C8 C25 C29 Fe1 121.5(16)
C27 C28 C29 C25 0(2)
Fe1 C28 C29 C25 -59.6(12)
C27 C28 C29 Fe1 59.2(17)
C31 Fe1 C29 C25 -38(4)
C30 Fe1 C29 C25 -71.5(17)
C27 Fe1 C29 C25 82.1(14)
C28 Fe1 C29 C25 119(2)
C26 Fe1 C29 C25 38.8(11)
C32 Fe1 C29 C25 168(2)
C33 Fe1 C29 C25 -154.8(15)
C34 Fe1 C29 C25 -112.8(15)
C31 Fe1 C29 C28 -156(3)
C30 Fe1 C29 C28 169.9(19)
C27 Fe1 C29 C28 -36.5(15)
C25 Fe1 C29 C28 -119(2)
C26 Fe1 C29 C28 -79.8(16)
C32 Fe1 C29 C28 50(3)
C33 Fe1 C29 C28 87(2)
C34 Fe1 C29 C28 129(2)
C27 Fe1 C30 C31 47(3)
C25 Fe1 C30 C31 124.0(17)
C28 Fe1 C30 C31 -167(4)
C29 Fe1 C30 C31 164.1(17)
C26 Fe1 C30 C31 80.5(19)
C32 Fe1 C30 C31 -38.4(16)
C33 Fe1 C30 C31 -84.5(16)
C34 Fe1 C30 C31 -121(2)
C31 Fe1 C30 C34 121(2)
C27 Fe1 C30 C34 168(2)
C25 Fe1 C30 C34 -115.2(16)
C28 Fe1 C30 C34 -46(5)
C29 Fe1 C30 C34 -75.0(18)
C26 Fe1 C30 C34 -158.6(15)
C32 Fe1 C30 C34 82.4(15)
C33 Fe1 C30 C34 36.4(12)
C34 C30 C31 C32 2(3)
Fe1 C30 C31 C32 62.9(16)
C34 C30 C31 Fe1 -61.1(14)
C27 Fe1 C31 C30 -157.0(17)
C25 Fe1 C31 C30 -73.9(18)
C28 Fe1 C31 C30 173(2)
C29 Fe1 C31 C30 -45(4)
C26 Fe1 C31 C30 -115.6(17)
C32 Fe1 C31 C30 119(2)
C33 Fe1 C31 C30 79.4(15)
C34 Fe1 C31 C30 37.0(14)
C30 Fe1 C31 C32 -119(2)
C27 Fe1 C31 C32 84(2)
C25 Fe1 C31 C32 167.0(18)
C28 Fe1 C31 C32 54(3)
C29 Fe1 C31 C32 -164(3)
C26 Fe1 C31 C32 125(2)
C33 Fe1 C31 C32 -39.6(14)
C34 Fe1 C31 C32 -82.1(16)
C30 C31 C32 C33 -3(2)
Fe1 C31 C32 C33 59.0(14)
C30 C31 C32 Fe1 -62.4(15)
C30 Fe1 C32 C31 36.3(15)
C27 Fe1 C32 C31 -115(2)
C25 Fe1 C32 C31 -38(4)
C28 Fe1 C32 C31 -156(2)
C29 Fe1 C32 C31 168(2)
C26 Fe1 C32 C31 -73(2)
C33 Fe1 C32 C31 117(2)
C34 Fe1 C32 C31 79.9(15)
C31 Fe1 C32 C33 -117(2)
C30 Fe1 C32 C33 -81.2(13)
C27 Fe1 C32 C33 128(2)
C25 Fe1 C32 C33 -156(3)
C28 Fe1 C32 C33 86(2)
C29 Fe1 C32 C33 51(3)
C26 Fe1 C32 C33 169.0(15)
C34 Fe1 C32 C33 -37.6(12)
C31 C32 C33 C34 4(2)
Fe1 C32 C33 C34 61.1(13)
C31 C32 C33 Fe1 -57.4(14)
C31 Fe1 C33 C34 -78.6(14)
C30 Fe1 C33 C34 -37.1(12)
C27 Fe1 C33 C34 169.3(18)
C25 Fe1 C33 C34 47(2)
C28 Fe1 C33 C34 128.5(19)
C29 Fe1 C33 C34 84.5(16)
C26 Fe1 C33 C34 -154(3)
C32 Fe1 C33 C34 -117(2)
C31 Fe1 C33 C32 38.4(14)
C30 Fe1 C33 C32 79.8(15)
C27 Fe1 C33 C32 -74(2)
C25 Fe1 C33 C32 164(2)
C28 Fe1 C33 C32 -115(2)
C29 Fe1 C33 C32 -158.6(19)
C26 Fe1 C33 C32 -37(4)
C34 Fe1 C33 C32 117(2)
C32 C33 C34 C30 -3(2)
Fe1 C33 C34 C30 57.0(13)
C32 C33 C34 Fe1 -59.8(12)
C31 C30 C34 C33 1(2)
Fe1 C30 C34 C33 -58.6(13)
C31 C30 C34 Fe1 59.4(15)
C31 Fe1 C34 C33 84.7(15)
C30 Fe1 C34 C33 120.2(18)
C27 Fe1 C34 C33 -36(5)
C25 Fe1 C34 C33 -157.3(15)
C28 Fe1 C34 C33 -72.5(19)
C29 Fe1 C34 C33 -114.0(17)
C26 Fe1 C34 C33 166(2)
C32 Fe1 C34 C33 40.3(15)
C31 Fe1 C34 C30 -35.5(13)
C27 Fe1 C34 C30 -156(4)
C25 Fe1 C34 C30 82.5(17)
C28 Fe1 C34 C30 167.3(18)
C29 Fe1 C34 C30 125.8(18)
C26 Fe1 C34 C30 45(3)
C32 Fe1 C34 C30 -79.9(15)
C33 Fe1 C34 C30 -120.2(18)
C23 C24 C35 C36 -63(33)
C23 C24 C35 C39 114(32)
C23 C24 C35 Fe2 -155(31)
C42 Fe2 C35 C36 -176(2)
C40 Fe2 C35 C36 -177(100)
C44 Fe2 C35 C36 -95(3)
C41 Fe2 C35 C36 -61(4)
C43 Fe2 C35 C36 -138(3)
C38 Fe2 C35 C36 81.2(12)
C39 Fe2 C35 C36 120.0(15)
C37 Fe2 C35 C36 37.8(12)
C42 Fe2 C35 C24 -56(3)
C40 Fe2 C35 C24 -57(54)
C44 Fe2 C35 C24 25(4)
C41 Fe2 C35 C24 59(4)
C43 Fe2 C35 C24 -17(3)
C38 Fe2 C35 C24 -159(3)
C39 Fe2 C35 C24 -120(2)
C37 Fe2 C35 C24 158(3)
C36 Fe2 C35 C24 120(2)
C42 Fe2 C35 C39 64(3)
C40 Fe2 C35 C39 63(53)
C44 Fe2 C35 C39 145(3)
C41 Fe2 C35 C39 179(4)
C43 Fe2 C35 C39 102(3)
C38 Fe2 C35 C39 -38.8(11)
C37 Fe2 C35 C39 -82.3(12)
C36 Fe2 C35 C39 -120.0(15)
C24 C35 C36 C37 177.7(15)
C39 C35 C36 C37 -0.3(19)
Fe2 C35 C36 C37 -59.1(12)
C24 C35 C36 Fe2 -123.3(16)
C39 C35 C36 Fe2 58.8(11)
C42 Fe2 C36 C37 174(33)
C40 Fe2 C36 C37 -61(3)
C44 Fe2 C36 C37 -137(3)
C41 Fe2 C36 C37 -96(4)
C43 Fe2 C36 C37 -172.7(19)
C38 Fe2 C36 C37 37.2(12)
C35 Fe2 C36 C37 119.1(18)
C39 Fe2 C36 C37 81.3(13)
C42 Fe2 C36 C35 55(33)
C40 Fe2 C36 C35 180(3)
C44 Fe2 C36 C35 104(3)
C41 Fe2 C36 C35 145(3)
C43 Fe2 C36 C35 68(2)
C38 Fe2 C36 C35 -81.9(12)
C39 Fe2 C36 C35 -37.8(10)
C37 Fe2 C36 C35 -119.1(18)
C35 C36 C37 C38 0(2)
Fe2 C36 C37 C38 -58.6(14)
C35 C36 C37 Fe2 58.8(11)
C42 Fe2 C37 C38 -60(4)
C40 Fe2 C37 C38 -97(3)
C44 Fe2 C37 C38 -172.6(16)
C41 Fe2 C37 C38 -138(3)
C43 Fe2 C37 C38 -159(30)
C35 Fe2 C37 C38 81.7(12)
C39 Fe2 C37 C38 37.0(12)
C36 Fe2 C37 C38 119.7(18)
C42 Fe2 C37 C36 -179(3)
C40 Fe2 C37 C36 143(3)
C44 Fe2 C37 C36 68(2)
C41 Fe2 C37 C36 102(3)
C43 Fe2 C37 C36 82(30)
C38 Fe2 C37 C36 -119.7(18)
C35 Fe2 C37 C36 -38.0(11)
C39 Fe2 C37 C36 -82.8(12)
C36 C37 C38 C39 0(2)
Fe2 C37 C38 C39 -59.1(13)
C36 C37 C38 Fe2 59.1(13)
C42 Fe2 C38 C37 145(3)
C40 Fe2 C38 C37 101(3)
C44 Fe2 C38 C37 65(23)
C41 Fe2 C38 C37 66(2)
C43 Fe2 C38 C37 177(3)
C35 Fe2 C38 C37 -81.8(13)
C39 Fe2 C38 C37 -121.1(18)
C36 Fe2 C38 C37 -37.5(12)
C42 Fe2 C38 C39 -94(3)
C40 Fe2 C38 C39 -138(3)
C44 Fe2 C38 C39 -174(22)
C41 Fe2 C38 C39 -173(2)
C43 Fe2 C38 C39 -62(4)
C35 Fe2 C38 C39 39.3(11)
C37 Fe2 C38 C39 121.1(18)
C36 Fe2 C38 C39 83.5(12)
C37 C38 C39 C35 0(2)
Fe2 C38 C39 C35 -59.5(11)
C37 C38 C39 Fe2 59.3(14)
C36 C35 C39 C38 0.3(18)
C24 C35 C39 C38 -177.7(15)
Fe2 C35 C39 C38 59.4(11)
C36 C35 C39 Fe2 -59.1(11)
C24 C35 C39 Fe2 122.9(16)
C42 Fe2 C39 C38 103(3)
C40 Fe2 C39 C38 66(3)
C44 Fe2 C39 C38 179(3)
C41 Fe2 C39 C38 73(31)
C43 Fe2 C39 C38 145(3)
C35 Fe2 C39 C38 -117.3(17)
C37 Fe2 C39 C38 -36.4(12)
C36 Fe2 C39 C38 -80.0(13)
C42 Fe2 C39 C35 -139(3)
C40 Fe2 C39 C35 -177(2)
C44 Fe2 C39 C35 -64(3)
C41 Fe2 C39 C35 -169(31)
C43 Fe2 C39 C35 -98(3)
C38 Fe2 C39 C35 117.3(17)
C37 Fe2 C39 C35 80.9(12)
C36 Fe2 C39 C35 37.3(10)
C42 Fe2 C40 C41 117(4)
C44 Fe2 C40 C41 35(3)
C43 Fe2 C40 C41 78(3)
C38 Fe2 C40 C41 -141(4)
C35 Fe2 C40 C41 118(56)
C39 Fe2 C40 C41 179(4)
C37 Fe2 C40 C41 -97(4)
C36 Fe2 C40 C41 -59(4)
C44 Fe2 C40 C42 -82(3)
C41 Fe2 C40 C42 -117(4)
C43 Fe2 C40 C42 -39(2)
C38 Fe2 C40 C42 102(4)
C35 Fe2 C40 C42 1(57)
C39 Fe2 C40 C42 62(4)
C37 Fe2 C40 C42 146(4)
C36 Fe2 C40 C42 -176(3)
C42 C40 C41 C44 0(5)
Fe2 C40 C41 C44 -60(3)
C42 C40 C41 Fe2 60(3)
C42 Fe2 C41 C44 81(3)
C40 Fe2 C41 C44 120(4)
C43 Fe2 C41 C44 38(3)
C38 Fe2 C41 C44 -180(4)
C35 Fe2 C41 C44 -56(4)
C39 Fe2 C41 C44 112(34)
C37 Fe2 C41 C44 -140(4)
C36 Fe2 C41 C44 -96(4)
C42 Fe2 C41 C40 -40(3)
C44 Fe2 C41 C40 -120(4)
C43 Fe2 C41 C40 -83(3)
C38 Fe2 C41 C40 60(5)
C35 Fe2 C41 C40 -177(3)
C39 Fe2 C41 C40 -8(35)
C37 Fe2 C41 C40 99(4)
C36 Fe2 C41 C40 144(4)
C41 C40 C42 C43 3(5)
Fe2 C40 C42 C43 65(3)
C41 C40 C42 Fe2 -62(3)
C40 Fe2 C42 C43 -114(4)
C44 Fe2 C42 C43 -36(3)
C41 Fe2 C42 C43 -77(3)
C38 Fe2 C42 C43 150(3)
C35 Fe2 C42 C43 66(4)
C39 Fe2 C42 C43 106(3)
C37 Fe2 C42 C43 -172(2)
C36 Fe2 C42 C43 14(37)
C44 Fe2 C42 C40 78(3)
C41 Fe2 C42 C40 37(3)
C43 Fe2 C42 C40 114(4)
C38 Fe2 C42 C40 -96(4)
C35 Fe2 C42 C40 -180(3)
C39 Fe2 C42 C40 -140(4)
C37 Fe2 C42 C40 -58(5)
C36 Fe2 C42 C40 128(35)
C40 C42 C43 C44 -4(5)
Fe2 C42 C43 C44 59(3)
C40 C42 C43 Fe2 -63(3)
C42 Fe2 C43 C44 -121(4)
C40 Fe2 C43 C44 -79(3)
C41 Fe2 C43 C44 -37(2)
C38 Fe2 C43 C44 -172(2)
C35 Fe2 C43 C44 102(3)
C39 Fe2 C43 C44 148(3)
C37 Fe2 C43 C44 -16(34)
C36 Fe2 C43 C44 61(4)
C40 Fe2 C43 C42 41(3)
C44 Fe2 C43 C42 121(4)
C41 Fe2 C43 C42 84(4)
C38 Fe2 C43 C42 -51(4)
C35 Fe2 C43 C42 -137(4)
C39 Fe2 C43 C42 -91(4)
C37 Fe2 C43 C42 105(33)
C36 Fe2 C43 C42 -179(4)
C40 C41 C44 C43 -3(5)
Fe2 C41 C44 C43 -63(3)
C40 C41 C44 Fe2 60(3)
C42 C43 C44 C41 4(5)
Fe2 C43 C44 C41 63(3)
C42 C43 C44 Fe2 -58(3)
C42 Fe2 C44 C41 -81(3)
C40 Fe2 C44 C41 -36(3)
C43 Fe2 C44 C41 -118(4)
C38 Fe2 C44 C41 1(27)
C35 Fe2 C44 C41 146(3)
C39 Fe2 C44 C41 -172(3)
C37 Fe2 C44 C41 60(4)
C36 Fe2 C44 C41 101(4)
C42 Fe2 C44 C43 36(3)
C40 Fe2 C44 C43 81(3)
C41 Fe2 C44 C43 118(4)
C38 Fe2 C44 C43 119(25)
C35 Fe2 C44 C43 -96(4)
C39 Fe2 C44 C43 -55(4)
C37 Fe2 C44 C43 178(4)
C36 Fe2 C44 C43 -141(4)
C15 C16 C45 C49 180(100)
C15 C16 C45 C46 4(100)
C15 C16 C45 Fe3 -86(100)
C50 Fe3 C45 C49 69.6(15)
C54 Fe3 C45 C49 110.5(15)
C51 Fe3 C45 C49 42(4)
C53 Fe3 C45 C49 153.2(14)
C52 Fe3 C45 C49 -173.3(17)
C47 Fe3 C45 C49 -81.0(12)
C48 Fe3 C45 C49 -38.1(11)
C46 Fe3 C45 C49 -117.6(14)
C50 Fe3 C45 C46 -172.9(12)
C54 Fe3 C45 C46 -132.0(14)
C51 Fe3 C45 C46 159(3)
C53 Fe3 C45 C46 -89.3(14)
C52 Fe3 C45 C46 -56(2)
C47 Fe3 C45 C46 36.6(11)
C48 Fe3 C45 C46 79.5(11)
C49 Fe3 C45 C46 117.6(14)
C50 Fe3 C45 C16 -55(2)
C54 Fe3 C45 C16 -14(2)
C51 Fe3 C45 C16 -83(4)
C53 Fe3 C45 C16 29(2)
C52 Fe3 C45 C16 62(3)
C47 Fe3 C45 C16 154(3)
C48 Fe3 C45 C16 -163(3)
C49 Fe3 C45 C16 -125(3)
C46 Fe3 C45 C16 118(3)
C49 C45 C46 C47 4.1(18)
C16 C45 C46 C47 -179.0(15)
Fe3 C45 C46 C47 -58.5(12)
C49 C45 C46 Fe3 62.6(11)
C16 C45 C46 Fe3 -120.5(15)
C45 Fe3 C46 C47 119.9(16)
C50 Fe3 C46 C47 148(3)
C54 Fe3 C46 C47 -171.4(15)
C51 Fe3 C46 C47 -51(2)
C53 Fe3 C46 C47 -130.7(16)
C52 Fe3 C46 C47 -86.7(17)
C48 Fe3 C46 C47 37.8(10)
C49 Fe3 C46 C47 81.3(12)
C50 Fe3 C46 C45 28(4)
C54 Fe3 C46 C45 68.7(16)
C51 Fe3 C46 C45 -171.0(15)
C53 Fe3 C46 C45 109.3(14)
C52 Fe3 C46 C45 153.3(14)
C47 Fe3 C46 C45 -119.9(16)
C48 Fe3 C46 C45 -82.2(11)
C49 Fe3 C46 C45 -38.6(10)
C45 C46 C47 C48 -3.6(19)
Fe3 C46 C47 C48 -60.7(12)
C45 C46 C47 Fe3 57.1(11)
C45 Fe3 C47 C48 80.6(11)
C50 Fe3 C47 C48 -49(2)
C54 Fe3 C47 C48 153(4)
C51 Fe3 C47 C48 -87.5(15)
C53 Fe3 C47 C48 -171.4(13)
C52 Fe3 C47 C48 -129.6(15)
C49 Fe3 C47 C48 36.5(10)
C46 Fe3 C47 C48 118.3(15)
C45 Fe3 C47 C46 -37.6(11)
C50 Fe3 C47 C46 -167.3(16)
C54 Fe3 C47 C46 35(4)
C51 Fe3 C47 C46 154.3(14)
C53 Fe3 C47 C46 70.4(16)
C52 Fe3 C47 C46 112.1(16)
C48 Fe3 C47 C46 -118.3(15)
C49 Fe3 C47 C46 -81.8(11)
C46 C47 C48 C49 2(2)
Fe3 C47 C48 C49 -59.1(12)
C46 C47 C48 Fe3 60.9(12)
C45 Fe3 C48 C47 -82.3(11)
C50 Fe3 C48 C47 154.8(14)
C54 Fe3 C48 C47 -169.7(16)
C51 Fe3 C48 C47 110.7(15)
C53 Fe3 C48 C47 35(4)
C52 Fe3 C48 C47 71.7(16)
C49 Fe3 C48 C47 -121.1(16)
C46 Fe3 C48 C47 -37.8(10)
C45 Fe3 C48 C49 38.8(10)
C50 Fe3 C48 C49 -84.1(15)
C54 Fe3 C48 C49 -49(2)
C51 Fe3 C48 C49 -128.2(14)
C53 Fe3 C48 C49 157(4)
C52 Fe3 C48 C49 -167.2(13)
C47 Fe3 C48 C49 121.1(16)
C46 Fe3 C48 C49 83.3(11)
C47 C48 C49 C45 0.7(19)
Fe3 C48 C49 C45 -58.3(11)
C47 C48 C49 Fe3 59.0(12)
C46 C45 C49 C48 -3.0(18)
C16 C45 C49 C48 -179.7(16)
Fe3 C45 C49 C48 59.7(11)
C46 C45 C49 Fe3 -62.7(11)
C16 C45 C49 Fe3 120.7(17)
C45 Fe3 C49 C48 -117.7(16)
C50 Fe3 C49 C48 112.5(15)
C54 Fe3 C49 C48 155.3(15)
C51 Fe3 C49 C48 73.0(16)
C53 Fe3 C49 C48 -171.0(16)
C52 Fe3 C49 C48 48(4)
C47 Fe3 C49 C48 -36.1(11)
C46 Fe3 C49 C48 -79.0(12)
C50 Fe3 C49 C45 -129.8(14)
C54 Fe3 C49 C45 -87.0(15)
C51 Fe3 C49 C45 -169.3(12)
C53 Fe3 C49 C45 -53(2)
C52 Fe3 C49 C45 166(3)
C47 Fe3 C49 C45 81.6(11)
C48 Fe3 C49 C45 117.7(16)
C46 Fe3 C49 C45 38.7(9)
C45 Fe3 C50 C54 72.2(16)
C51 Fe3 C50 C54 -116.7(15)
C53 Fe3 C50 C54 -36.7(10)
C52 Fe3 C50 C54 -80.8(12)
C47 Fe3 C50 C54 -173.3(16)
C48 Fe3 C50 C54 153.9(14)
C49 Fe3 C50 C54 111.9(15)
C46 Fe3 C50 C54 49(4)
C45 Fe3 C50 C51 -171.1(12)
C54 Fe3 C50 C51 116.7(15)
C53 Fe3 C50 C51 80.0(11)
C52 Fe3 C50 C51 35.9(10)
C47 Fe3 C50 C51 -57(2)
C48 Fe3 C50 C51 -89.4(14)
C49 Fe3 C50 C51 -131.4(14)
C46 Fe3 C50 C51 166(3)
C54 C50 C51 C52 1.4(19)
Fe3 C50 C51 C52 -59.6(12)
C54 C50 C51 Fe3 60.9(11)
C45 Fe3 C51 C52 155(3)
C50 Fe3 C51 C52 120.4(15)
C54 Fe3 C51 C52 81.3(12)
C53 Fe3 C51 C52 37.7(11)
C47 Fe3 C51 C52 -87.9(16)
C48 Fe3 C51 C52 -130.5(16)
C49 Fe3 C51 C52 -171.3(14)
C46 Fe3 C51 C52 -54(2)
C45 Fe3 C51 C50 34(4)
C54 Fe3 C51 C50 -39.1(10)
C53 Fe3 C51 C50 -82.7(11)
C52 Fe3 C51 C50 -120.4(15)
C47 Fe3 C51 C50 151.7(14)
C48 Fe3 C51 C50 109.1(15)
C49 Fe3 C51 C50 68.2(15)
C46 Fe3 C51 C50 -174.1(14)
C50 C51 C52 C53 -0.5(19)
Fe3 C51 C52 C53 -58.9(12)
C50 C51 C52 Fe3 58.4(12)
C45 Fe3 C52 C51 -168.7(16)
C50 Fe3 C52 C51 -37.6(10)
C54 Fe3 C52 C51 -81.8(11)
C53 Fe3 C52 C51 -120.1(16)
C47 Fe3 C52 C51 110.2(15)
C48 Fe3 C52 C51 70.1(16)
C49 Fe3 C52 C51 31(4)
C46 Fe3 C52 C51 152.9(13)
C45 Fe3 C52 C53 -49(2)
C50 Fe3 C52 C53 82.5(11)
C54 Fe3 C52 C53 38.3(11)
C51 Fe3 C52 C53 120.1(16)
C47 Fe3 C52 C53 -129.7(16)
C48 Fe3 C52 C53 -169.8(14)
C49 Fe3 C52 C53 151(3)
C46 Fe3 C52 C53 -86.9(15)
C51 C52 C53 C54 -0.6(19)
Fe3 C52 C53 C54 -59.9(11)
C51 C52 C53 Fe3 59.4(12)
C45 Fe3 C53 C54 -86.1(15)
C50 Fe3 C53 C54 37.2(11)
C51 Fe3 C53 C54 81.4(11)
C52 Fe3 C53 C54 117.5(16)
C47 Fe3 C53 C54 -169.8(14)
C48 Fe3 C53 C54 161(4)
C49 Fe3 C53 C54 -50(2)
C46 Fe3 C53 C54 -130.1(15)
C45 Fe3 C53 C52 156.5(14)
C50 Fe3 C53 C52 -80.3(11)
C54 Fe3 C53 C52 -117.5(16)
C51 Fe3 C53 C52 -36.1(10)
C47 Fe3 C53 C52 72.7(16)
C48 Fe3 C53 C52 43(4)
C49 Fe3 C53 C52 -167.4(15)
C46 Fe3 C53 C52 112.4(15)
C52 C53 C54 C50 1.4(19)
Fe3 C53 C54 C50 -58.7(12)
C52 C53 C54 Fe3 60.1(11)
C51 C50 C54 C53 -1.7(19)
Fe3 C50 C54 C53 59.4(12)
C51 C50 C54 Fe3 -61.1(11)
C45 Fe3 C54 C53 111.3(14)
C50 Fe3 C54 C53 -120.5(16)
C51 Fe3 C54 C53 -81.2(11)
C52 Fe3 C54 C53 -38.9(10)
C47 Fe3 C54 C53 42(4)
C48 Fe3 C54 C53 -172.6(15)
C49 Fe3 C54 C53 154.6(13)
C46 Fe3 C54 C53 71.4(15)
C45 Fe3 C54 C50 -128.2(14)
C51 Fe3 C54 C50 39.2(10)
C53 Fe3 C54 C50 120.5(16)
C52 Fe3 C54 C50 81.6(12)
C47 Fe3 C54 C50 163(4)
C48 Fe3 C54 C50 -52(2)
C49 Fe3 C54 C50 -84.9(15)
C46 Fe3 C54 C50 -168.1(13)
